data_7050906
loop_
_publ_author_name
'Han Gang'
'Guo Dong'
'Duan Chun-Ying'
'Mo Hong'
'Meng Qing-jin'

_publ_section_title
;
 Self-assembly of a novel mixed-valence tetranuclear molecular square
 [FeII3FeIIIL2(HL)2]3+ and [M(HL)]44+ squares (M=Ni, Zn and
 Cd){H2L=bis(2-acetylpyridine) thiocarbazone}
;
_journal_issue 10
_journal_name_full 'New J. Chem.'
_journal_page_first 1371
_journal_page_last 1377
_journal_paper_doi 10.1039/b203819f
_journal_volume 26
_journal_year 2002
_chemical_formula_sum 'C69 H69 Cl12 Fe7 N24 O S4'
_chemical_formula_weight 2195.09
_chemical_name_systematic
;
?
;
_space_group_IT_number 15
_symmetry_cell_setting monoclinic
_symmetry_space_group_name_Hall '-C 2yc'
_symmetry_space_group_name_H-M 'C 1 2/c 1'
_atom_sites_solution_hydrogens geom
_atom_sites_solution_primary direct
_atom_sites_solution_secondary difmap
_audit_creation_method SHELXL-97
_cell_angle_alpha 90.00
_cell_angle_beta 102.6440(10)
_cell_angle_gamma 90.00
_cell_formula_units_Z 8
_cell_length_a 31.6186(17)
_cell_length_b 20.4906(11)
_cell_length_c 29.7552(17)
_cell_measurement_reflns_used 5576
_cell_measurement_temperature 293(2)
_cell_measurement_theta_max 21.77
_cell_measurement_theta_min 2.38
_cell_volume 18810.4(18)
_computing_cell_refinement 'Bruker SMART'
_computing_data_collection 'Bruker SMART'
_computing_data_reduction 'Bruker SAINT'
_computing_molecular_graphics 'Bruker SHELXTL'
_computing_publication_material 'Bruker SHELXTL'
_computing_structure_refinement 'Bruker SHELXTL'
_computing_structure_solution 'Bruker SHELXTL'
_diffrn_ambient_temperature 293(2)
_diffrn_measured_fraction_theta_full 0.998
_diffrn_measured_fraction_theta_max 0.998
_diffrn_measurement_device_type 'CCD area detector'
_diffrn_measurement_method 'phi and omega scans'
_diffrn_radiation_monochromator graphite
_diffrn_radiation_source 'fine-focus sealed tube'
_diffrn_radiation_type MoK\a
_diffrn_radiation_wavelength 0.71073
_diffrn_reflns_av_R_equivalents 0.0679
_diffrn_reflns_av_sigmaI/netI 0.0915
_diffrn_reflns_limit_h_max 32
_diffrn_reflns_limit_h_min -34
_diffrn_reflns_limit_k_max 22
_diffrn_reflns_limit_k_min -21
_diffrn_reflns_limit_l_max 31
_diffrn_reflns_limit_l_min -32
_diffrn_reflns_number 38734
_diffrn_reflns_theta_full 22.50
_diffrn_reflns_theta_max 22.50
_diffrn_reflns_theta_min 1.73
_exptl_absorpt_coefficient_mu 1.532
_exptl_absorpt_correction_T_max 0.6922
_exptl_absorpt_correction_T_min 0.8311
_exptl_absorpt_correction_type empirical
_exptl_absorpt_process_details sadabs
_exptl_crystal_colour dark-black
_exptl_crystal_density_diffrn 1.550
_exptl_crystal_density_method 'not measured'
_exptl_crystal_description block
_exptl_crystal_F_000 8872
_exptl_crystal_size_max 0.25
_exptl_crystal_size_mid 0.20
_exptl_crystal_size_min 0.15
_refine_diff_density_max 1.118
_refine_diff_density_min -0.833
_refine_diff_density_rms 0.119
_refine_ls_extinction_method none
_refine_ls_goodness_of_fit_ref 0.918
_refine_ls_hydrogen_treatment mixed
_refine_ls_matrix_type full
_refine_ls_number_parameters 1067
_refine_ls_number_reflns 12282
_refine_ls_number_restraints 0
_refine_ls_restrained_S_all 0.918
_refine_ls_R_factor_all 0.1156
_refine_ls_R_factor_gt 0.0679
_refine_ls_shift/su_max 0.004
_refine_ls_shift/su_mean 0.001
_refine_ls_structure_factor_coef Fsqd
_refine_ls_weighting_details 'calc w=1/[\s^2^(Fo^2^)+(0.1150P)^2^+0.0000P] where P=(Fo^2^+2Fc^2^)/3'
_refine_ls_weighting_scheme calc
_refine_ls_wR_factor_gt 0.1769
_refine_ls_wR_factor_ref 0.1945
_reflns_number_gt 6894
_reflns_number_total 12282
_reflns_threshold_expression >2sigma(I)
_cod_data_source_file b203819f.txt
_cod_data_source_block complex_4
_cod_depositor_comments
;
The following automatic conversions were performed:
'_symmetry_cell_setting' value 'Monoclinic' changed to 'monoclinic'
according to '/home/saulius/struct/CIF-dictionaries/cif_core.dic'
dictionary named 'cif_core.dic' version 2.4.1 from 2010-06-29.

Automatic conversion script
Id: cif_fix_enum 1527 2010-12-29 10:47:43Z saulius 
;
_cod_original_sg_symbol_H-M 'C2/c  '
_cod_database_code 7050906

loop_
_symmetry_equiv_pos_as_xyz
'x, y, z'
'-x, y, -z+1/2'
'x+1/2, y+1/2, z'
'-x+1/2, y+1/2, -z+1/2'
'-x, -y, -z'
'x, -y, z-1/2'
'-x+1/2, -y+1/2, -z'
'x+1/2, -y+1/2, z-1/2'

loop_
_atom_site_label
_atom_site_type_symbol
_atom_site_fract_x
_atom_site_fract_y
_atom_site_fract_z
_atom_site_U_iso_or_equiv
_atom_site_adp_type
_atom_site_occupancy
_atom_site_symmetry_multiplicity
_atom_site_calc_flag
_atom_site_refinement_flags
_atom_site_disorder_assembly
_atom_site_disorder_group
Fe1 Fe 0.08922(3) 0.96041(5) 0.23817(4) 0.0353(3) Uani 1 1 d . . .
Fe2 Fe -0.03124(3) 0.99093(5) 0.15160(4) 0.0348(3) Uani 1 1 d . . .
S1 S 0.02071(6) 0.95973(8) 0.20747(6) 0.0341(5) Uani 1 1 d . . .
S2 S -0.08241(6) 0.99998(9) 0.19274(7) 0.0371(5) Uani 1 1 d . . .
N11 N 0.1477(2) 0.9352(3) 0.2726(2) 0.0454(17) Uani 1 1 d . . .
N12 N 0.0807(2) 0.8683(3) 0.2464(2) 0.0402(16) Uani 1 1 d . . .
N13 N 0.0446(2) 0.8343(3) 0.2241(2) 0.0447(17) Uani 1 1 d . . .
N14 N -0.0169(2) 0.8495(3) 0.1676(2) 0.0458(17) Uani 1 1 d . . .
N15 N -0.0404(2) 0.8978(3) 0.1417(2) 0.0427(16) Uani 1 1 d . . .
N16 N -0.07932(19) 0.9936(3) 0.0961(2) 0.0437(16) Uani 1 1 d . . .
N21 N 0.00611(18) 1.0125(3) 0.1093(2) 0.0390(15) Uani 1 1 d . . .
N22 N -0.02560(19) 1.0839(3) 0.1613(2) 0.0381(15) Uani 1 1 d . . .
N23 N -0.04313(19) 1.1152(3) 0.1935(2) 0.0422(16) Uani 1 1 d . . .
H23A H -0.0392 1.1562 0.1991 0.051 Uiso 1 1 calc R . .
N24 N -0.0789(2) 1.1006(3) 0.2518(2) 0.0425(16) Uani 1 1 d . . .
N25 N -0.09652(18) 1.0510(3) 0.2739(2) 0.0382(15) Uani 1 1 d . . .
N26 N -0.11167(19) 0.9531(3) 0.3183(2) 0.0448(16) Uani 1 1 d . . .
C1 C 0.1826(3) 0.9746(4) 0.2820(3) 0.054(2) Uani 1 1 d . . .
H1A H 0.1802 1.0172 0.2709 0.065 Uiso 1 1 calc R . .
C2 C 0.2211(3) 0.9536(5) 0.3070(4) 0.085(3) Uani 1 1 d . . .
H2A H 0.2451 0.9810 0.3133 0.102 Uiso 1 1 calc R . .
C3 C 0.2235(3) 0.8896(5) 0.3231(4) 0.090(4) Uani 1 1 d . . .
H3A H 0.2496 0.8743 0.3407 0.108 Uiso 1 1 calc R . .
C4 C 0.1898(3) 0.8503(5) 0.3141(4) 0.077(3) Uani 1 1 d . . .
H4A H 0.1919 0.8079 0.3254 0.092 Uiso 1 1 calc R . .
C5 C 0.1511(3) 0.8729(4) 0.2874(3) 0.048(2) Uani 1 1 d . . .
C6 C 0.1126(3) 0.8348(4) 0.2726(3) 0.051(2) Uani 1 1 d . . .
C7 C 0.1083(3) 0.7647(4) 0.2810(4) 0.083(3) Uani 1 1 d . . .
H7A H 0.0792 0.7509 0.2677 0.125 Uiso 1 1 calc R . .
H7B H 0.1145 0.7566 0.3136 0.125 Uiso 1 1 calc R . .
H7C H 0.1283 0.7407 0.2673 0.125 Uiso 1 1 calc R . .
C8 C 0.0155(3) 0.8729(3) 0.1987(3) 0.0384(19) Uani 1 1 d . . .
C9 C -0.0724(3) 0.8795(4) 0.1083(3) 0.049(2) Uani 1 1 d . . .
C10 C -0.0851(3) 0.8102(4) 0.0996(4) 0.091(4) Uani 1 1 d . . .
H10A H -0.0661 0.7829 0.1213 0.136 Uiso 1 1 calc R . .
H10B H -0.0832 0.7985 0.0688 0.136 Uiso 1 1 calc R . .
H10C H -0.1144 0.8042 0.1029 0.136 Uiso 1 1 calc R . .
C11 C -0.0949(3) 0.9336(4) 0.0816(3) 0.045(2) Uani 1 1 d . . .
C12 C -0.1274(3) 0.9269(5) 0.0423(3) 0.056(2) Uani 1 1 d . . .
H12A H -0.1376 0.8855 0.0326 0.067 Uiso 1 1 calc R . .
C13 C -0.1445(3) 0.9794(5) 0.0181(3) 0.066(3) Uani 1 1 d . . .
H13A H -0.1663 0.9751 -0.0084 0.080 Uiso 1 1 calc R . .
C14 C -0.1288(3) 1.0395(5) 0.0333(3) 0.070(3) Uani 1 1 d . . .
H14A H -0.1402 1.0767 0.0173 0.084 Uiso 1 1 calc R . .
C15 C -0.0965(3) 1.0452(4) 0.0719(3) 0.053(2) Uani 1 1 d . . .
H15A H -0.0863 1.0865 0.0816 0.064 Uiso 1 1 calc R . .
C16 C 0.0221(2) 0.9705(4) 0.0827(3) 0.052(2) Uani 1 1 d . . .
H16A H 0.0185 0.9260 0.0867 0.062 Uiso 1 1 calc R . .
C17 C 0.0440(3) 0.9908(5) 0.0495(3) 0.067(3) Uani 1 1 d . . .
H17A H 0.0539 0.9607 0.0308 0.080 Uiso 1 1 calc R . .
C18 C 0.0506(3) 1.0563(5) 0.0451(3) 0.070(3) Uani 1 1 d . . .
H18A H 0.0659 1.0711 0.0237 0.084 Uiso 1 1 calc R . .
C19 C 0.0348(3) 1.0998(4) 0.0720(3) 0.058(2) Uani 1 1 d . . .
H19A H 0.0384 1.1444 0.0684 0.069 Uiso 1 1 calc R . .
C20 C 0.0132(2) 1.0766(4) 0.1048(3) 0.044(2) Uani 1 1 d . . .
C21 C -0.0049(2) 1.1168(4) 0.1360(3) 0.042(2) Uani 1 1 d . . .
C22 C 0.0004(3) 1.1895(4) 0.1398(3) 0.076(3) Uani 1 1 d . . .
H22A H -0.0144 1.2058 0.1624 0.113 Uiso 1 1 calc R . .
H22B H -0.0116 1.2092 0.1105 0.113 Uiso 1 1 calc R . .
H22C H 0.0306 1.2001 0.1489 0.113 Uiso 1 1 calc R . .
C23 C -0.0668(2) 1.0781(3) 0.2158(3) 0.0364(18) Uani 1 1 d . . .
C24 C -0.1140(2) 1.0674(4) 0.3074(3) 0.044(2) Uani 1 1 d . . .
C25 C -0.1216(3) 1.1357(4) 0.3215(3) 0.068(3) Uani 1 1 d . . .
H25A H -0.1122 1.1659 0.3011 0.103 Uiso 1 1 calc R . .
H25B H -0.1055 1.1432 0.3524 0.103 Uiso 1 1 calc R . .
H25C H -0.1519 1.1420 0.3202 0.103 Uiso 1 1 calc R . .
C26 C -0.1252(2) 1.0116(4) 0.3323(3) 0.048(2) Uani 1 1 d . . .
C27 C -0.1476(3) 1.0137(5) 0.3670(3) 0.066(3) Uani 1 1 d . . .
H27A H -0.1579 1.0531 0.3759 0.079 Uiso 1 1 calc R . .
C28 C -0.1545(3) 0.9551(6) 0.3890(4) 0.085(3) Uani 1 1 d . . .
H28A H -0.1688 0.9558 0.4131 0.102 Uiso 1 1 calc R . .
C29 C -0.1405(3) 0.8977(5) 0.3751(3) 0.079(3) Uani 1 1 d . . .
H29A H -0.1449 0.8589 0.3896 0.095 Uiso 1 1 calc R . .
C30 C -0.1195(3) 0.8977(4) 0.3394(3) 0.063(3) Uani 1 1 d . . .
H30A H -0.1105 0.8581 0.3294 0.075 Uiso 1 1 calc R . .
Fe3 Fe 0.08676(3) 0.54113(5) 0.81050(4) 0.0429(3) Uani 1 1 d . . .
Fe4 Fe 0.03838(4) 0.51040(5) 0.67104(4) 0.0451(3) Uani 1 1 d . . .
S3 S 0.08485(6) 0.50182(9) 0.73910(8) 0.0452(5) Uani 1 1 d . . .
S4 S 0.01723(6) 0.54213(9) 0.80329(7) 0.0413(5) Uani 1 1 d . . .
N31 N 0.0036(2) 0.4902(3) 0.6099(2) 0.0503(18) Uani 1 1 d . . .
N32 N 0.0316(2) 0.4171(3) 0.6775(3) 0.0498(18) Uani 1 1 d . . .
N33 N 0.0468(2) 0.3856(3) 0.7174(3) 0.058(2) Uani 1 1 d . . .
H33B H 0.0429 0.3445 0.7203 0.070 Uiso 1 1 calc R . .
N34 N 0.0787(2) 0.4000(3) 0.7944(3) 0.0535(18) Uani 1 1 d . . .
N35 N 0.0940(2) 0.4498(3) 0.8263(3) 0.0494(18) Uani 1 1 d . . .
N36 N 0.1047(2) 0.5481(3) 0.8770(2) 0.0503(18) Uani 1 1 d . . .
N41 N -0.0901(2) 0.5069(3) 0.8567(2) 0.0530(18) Uani 1 1 d . . .
N42 N -0.0492(2) 0.6028(3) 0.8336(2) 0.0456(17) Uani 1 1 d . . .
N43 N -0.0234(2) 0.6513(3) 0.8216(2) 0.0475(17) Uani 1 1 d . . .
N44 N 0.0420(2) 0.6674(3) 0.8021(2) 0.0468(17) Uani 1 1 d . . .
N45 N 0.0789(2) 0.6337(3) 0.7996(2) 0.0418(16) Uani 1 1 d . . .
N46 N 0.1467(2) 0.5651(3) 0.8081(2) 0.0508(18) Uani 1 1 d . . .
C31 C -0.0109(3) 0.5331(4) 0.5767(3) 0.056(2) Uani 1 1 d . . .
H31A H -0.0053 0.5773 0.5823 0.068 Uiso 1 1 calc R . .
C32 C -0.0341(3) 0.5137(5) 0.5340(4) 0.071(3) Uani 1 1 d . . .
H32A H -0.0445 0.5451 0.5117 0.085 Uiso 1 1 calc R . .
C33 C -0.0420(3) 0.4487(6) 0.5237(3) 0.071(3) Uani 1 1 d . . .
H33A H -0.0571 0.4353 0.4948 0.085 Uiso 1 1 calc R . .
C34 C -0.0262(3) 0.4034(5) 0.5589(4) 0.070(3) Uani 1 1 d . . .
H34A H -0.0307 0.3590 0.5534 0.084 Uiso 1 1 calc R . .
C35 C -0.0039(3) 0.4247(4) 0.6022(3) 0.053(2) Uani 1 1 d . . .
C36 C 0.0122(3) 0.3837(4) 0.6412(3) 0.055(2) Uani 1 1 d . . .
C37 C 0.0080(3) 0.3127(4) 0.6412(4) 0.085(3) Uani 1 1 d . . .
H37A H 0.0213 0.2960 0.6712 0.128 Uiso 1 1 calc R . .
H37B H 0.0221 0.2943 0.6187 0.128 Uiso 1 1 calc R . .
H37C H -0.0221 0.3011 0.6339 0.128 Uiso 1 1 calc R . .
C38 C 0.0685(3) 0.4221(4) 0.7526(3) 0.050(2) Uani 1 1 d . . .
C39 C 0.1094(3) 0.4339(4) 0.8688(3) 0.051(2) Uani 1 1 d . . .
C40 C 0.1171(3) 0.3651(4) 0.8858(3) 0.075(3) Uani 1 1 d . . .
H40A H 0.1097 0.3356 0.8602 0.112 Uiso 1 1 calc R . .
H40B H 0.0994 0.3561 0.9075 0.112 Uiso 1 1 calc R . .
H40C H 0.1471 0.3597 0.9005 0.112 Uiso 1 1 calc R . .
C41 C 0.1174(3) 0.4894(4) 0.8983(3) 0.052(2) Uani 1 1 d . . .
C42 C 0.1362(3) 0.4864(5) 0.9449(4) 0.062(2) Uani 1 1 d . . .
H42A H 0.1455 0.4467 0.9587 0.075 Uiso 1 1 calc R . .
C43 C 0.1412(3) 0.5434(6) 0.9708(4) 0.075(3) Uani 1 1 d . . .
H43A H 0.1531 0.5417 1.0023 0.090 Uiso 1 1 calc R . .
C44 C 0.1284(3) 0.6026(5) 0.9498(4) 0.074(3) Uani 1 1 d . . .
H44A H 0.1319 0.6413 0.9665 0.088 Uiso 1 1 calc R . .
C45 C 0.1104(3) 0.6019(4) 0.9037(3) 0.056(2) Uani 1 1 d . . .
H45A H 0.1014 0.6416 0.8897 0.067 Uiso 1 1 calc R . .
C46 C -0.1100(3) 0.4550(5) 0.8683(4) 0.080(3) Uani 1 1 d . . .
H46A H -0.0990 0.4140 0.8637 0.095 Uiso 1 1 calc R . .
C47 C -0.1460(4) 0.4584(6) 0.8869(5) 0.111(5) Uani 1 1 d . . .
H47A H -0.1589 0.4209 0.8953 0.133 Uiso 1 1 calc R . .
C48 C -0.1626(4) 0.5196(6) 0.8928(4) 0.104(4) Uani 1 1 d . . .
H48A H -0.1868 0.5242 0.9055 0.125 Uiso 1 1 calc R . .
C49 C -0.1429(3) 0.5723(5) 0.8798(4) 0.079(3) Uani 1 1 d . . .
H49A H -0.1541 0.6135 0.8832 0.094 Uiso 1 1 calc R . .
C50 C -0.1068(3) 0.5669(4) 0.8615(3) 0.058(2) Uani 1 1 d . . .
C51 C -0.0829(3) 0.6201(4) 0.8483(3) 0.053(2) Uani 1 1 d . . .
C52 C -0.0968(3) 0.6902(4) 0.8508(4) 0.085(3) Uani 1 1 d . . .
H52A H -0.0766 0.7183 0.8404 0.128 Uiso 1 1 calc R . .
H52B H -0.0975 0.7008 0.8821 0.128 Uiso 1 1 calc R . .
H52C H -0.1252 0.6960 0.8315 0.128 Uiso 1 1 calc R . .
C53 C 0.0110(2) 0.6280(3) 0.8092(3) 0.042(2) Uani 1 1 d . . .
C54 C 0.1119(3) 0.6685(4) 0.7936(3) 0.057(2) Uani 1 1 d . . .
C55 C 0.1094(3) 0.7392(4) 0.7841(4) 0.086(4) Uani 1 1 d . . .
H55A H 0.0804 0.7543 0.7828 0.130 Uiso 1 1 calc R . .
H55B H 0.1171 0.7476 0.7552 0.130 Uiso 1 1 calc R . .
H55C H 0.1291 0.7618 0.8082 0.130 Uiso 1 1 calc R . .
C56 C 0.1517(3) 0.6283(4) 0.7980(3) 0.057(2) Uani 1 1 d . . .
C57 C 0.2250(3) 0.6100(6) 0.7961(4) 0.096(4) Uani 1 1 d . . .
H57A H 0.2517 0.6249 0.7921 0.115 Uiso 1 1 calc R . .
C58 C 0.1917(3) 0.6524(5) 0.7926(4) 0.081(3) Uani 1 1 d . . .
H58A H 0.1952 0.6964 0.7867 0.097 Uiso 1 1 calc R . .
C59 C 0.2200(3) 0.5471(5) 0.8053(4) 0.079(3) Uani 1 1 d . . .
H59A H 0.2432 0.5184 0.8077 0.095 Uiso 1 1 calc R . .
C60 C 0.1802(3) 0.5249(4) 0.8112(3) 0.063(3) Uani 1 1 d . . .
H60A H 0.1769 0.4809 0.8175 0.075 Uiso 1 1 calc R . .
Fe5 Fe 0.16638(5) 0.74226(7) 0.53436(5) 0.0708(4) Uani 1 1 d . . .
Cl11 Cl 0.11824(15) 0.6669(2) 0.51700(14) 0.1732(19) Uani 1 1 d . . .
Cl12 Cl 0.21697(12) 0.7076(2) 0.58983(14) 0.1577(17) Uani 1 1 d . . .
Cl13 Cl 0.13703(16) 0.82793(19) 0.55711(13) 0.1616(18) Uani 1 1 d . . .
Cl14 Cl 0.19003(9) 0.76270(15) 0.47255(10) 0.0980(10) Uani 1 1 d . . .
Fe6 Fe 0.05044(6) 0.25429(8) 0.50986(7) 0.1087(7) Uani 1 1 d . . .
Cl5 Cl 0.0004(2) 0.3035(2) 0.45985(15) 0.198(2) Uani 1 1 d . A .
Cl6 Cl 0.0822(6) 0.3356(7) 0.5489(5) 0.110(4) Uani 0.50(2) 1 d P A 1
Cl7 Cl 0.0012(6) 0.1968(5) 0.5422(4) 0.133(5) Uani 0.50(2) 1 d P A 1
Cl8 Cl 0.0872(5) 0.1783(11) 0.4917(7) 0.206(8) Uani 0.50(2) 1 d P A 1
Cl6' Cl 0.0893(8) 0.3152(14) 0.5612(10) 0.258(12) Uani 0.50(2) 1 d P A 2
Cl7' Cl 0.0327(10) 0.1820(8) 0.5460(6) 0.238(9) Uani 0.50(2) 1 d P A 2
Cl8' Cl 0.0914(3) 0.2194(8) 0.4603(7) 0.154(7) Uani 0.50(2) 1 d P A 2
Fe7 Fe 0.27657(7) 0.17163(11) 0.24755(10) 0.1569(10) Uani 1 1 d . . .
Cl1 Cl 0.29493(18) 0.1562(2) 0.17920(19) 0.191(2) Uani 1 1 d . B .
Cl2 Cl 0.3041(5) 0.2534(6) 0.2901(7) 0.192(7) Uani 0.512(7) 1 d P B 1
Cl3 Cl 0.3135(3) 0.0866(4) 0.2846(3) 0.179(5) Uani 0.512(7) 1 d P B 1
Cl4 Cl 0.2117(3) 0.1572(5) 0.2679(6) 0.281(9) Uani 0.512(7) 1 d P B 1
Cl2' Cl 0.3210(7) 0.2303(12) 0.2902(5) 0.279(13) Uani 0.488(7) 1 d P B 2
Cl3' Cl 0.2445(5) 0.0961(7) 0.2608(6) 0.297(10) Uani 0.488(7) 1 d P B 2
Cl4' Cl 0.2226(3) 0.2437(4) 0.2140(4) 0.160(4) Uani 0.488(7) 1 d P B 2
O1W O 0.0000 1.2118(4) 0.2500 0.087(3) Uani 1 2 d S . .
O2W O 0.0000 0.2882(4) 0.7500 0.094(3) Uani 1 2 d S . .
C66 C -0.2568(7) 0.9732(12) -0.0463(10) 0.137(12) Uiso 0.48(3) 1 d PG C 1
H66A H -0.2617 0.9588 -0.0767 0.164 Uiso 0.48(3) 1 calc PR C 1
C65 C -0.2532(7) 1.0396(11) -0.0366(11) 0.120(12) Uiso 0.48(3) 1 d PG C 1
H65A H -0.2557 1.0696 -0.0605 0.144 Uiso 0.48(3) 1 calc PR C 1
C64 C -0.2460(8) 1.0611(9) 0.0087(13) 0.158(14) Uiso 0.48(3) 1 d PG C 1
H64A H -0.2436 1.1055 0.0152 0.190 Uiso 0.48(3) 1 calc PR C 1
C63 C -0.2424(7) 1.0162(13) 0.0444(11) 0.174(15) Uiso 0.48(3) 1 d PG C 1
H63A H -0.2376 1.0306 0.0747 0.209 Uiso 0.48(3) 1 calc PR C 1
C62 C -0.2460(7) 0.9498(12) 0.0347(11) 0.119(11) Uiso 0.48(3) 1 d PG C 1
H62A H -0.2435 0.9198 0.0586 0.142 Uiso 0.48(3) 1 calc PR C 1
C61 C -0.2532(7) 0.9283(9) -0.0106(12) 0.157(19) Uiso 0.48(3) 1 d PG C 1
H61A H -0.2556 0.8839 -0.0171 0.188 Uiso 0.48(3) 1 calc PR C 1
C66' C -0.2536(6) 1.0233(8) -0.0628(7) 0.078(7) Uiso 0.52(3) 1 d PG C 2
H66B H -0.2541 1.0558 -0.0848 0.094 Uiso 0.52(3) 1 calc PR C 2
C65' C -0.2567(5) 0.9581(9) -0.0761(7) 0.106(9) Uiso 0.52(3) 1 d PG C 2
H65B H -0.2592 0.9470 -0.1068 0.127 Uiso 0.52(3) 1 calc PR C 2
C64' C -0.2559(6) 0.9096(7) -0.0433(9) 0.111(10) Uiso 0.52(3) 1 d PG C 2
H64B H -0.2580 0.8659 -0.0521 0.133 Uiso 0.52(3) 1 calc PR C 2
C63' C -0.2521(7) 0.9262(9) 0.0027(8) 0.138(16) Uiso 0.52(3) 1 d PG C 2
H63B H -0.2516 0.8937 0.0247 0.166 Uiso 0.52(3) 1 calc PR C 2
C62' C -0.2490(7) 0.9914(10) 0.0160(7) 0.101(9) Uiso 0.52(3) 1 d PG C 2
H62B H -0.2465 1.0025 0.0467 0.122 Uiso 0.52(3) 1 calc PR C 2
C61' C -0.2498(6) 1.0399(7) -0.0168(8) 0.146(14) Uiso 0.52(3) 1 d PG C 2
H61B H -0.2477 1.0836 -0.0080 0.176 Uiso 0.52(3) 1 calc PR C 2
C71 C 0.2526(6) 0.1953(16) 0.3828(11) 0.186(14) Uiso 0.50 1 d PG . .
H71A H 0.2804 0.1964 0.3774 0.223 Uiso 0.50 1 calc PR . .
C72 C 0.2227(10) 0.1499(13) 0.3600(8) 0.29(3) Uiso 0.50 1 d PG . .
H72A H 0.2306 0.1208 0.3394 0.354 Uiso 0.50 1 calc PR . .
C73 C 0.1811(8) 0.1482(11) 0.3682(9) 0.164(12) Uiso 0.50 1 d PG . .
H73A H 0.1611 0.1179 0.3529 0.196 Uiso 0.50 1 calc PR . .
C74 C 0.1693(7) 0.1918(15) 0.3991(10) 0.199(15) Uiso 0.50 1 d PG . .
H74A H 0.1415 0.1906 0.4045 0.239 Uiso 0.50 1 calc PR . .
C75 C 0.1992(12) 0.2371(13) 0.4218(8) 0.24(2) Uiso 0.50 1 d PG . .
H75A H 0.1913 0.2663 0.4425 0.292 Uiso 0.50 1 calc PR . .
C76 C 0.2408(10) 0.2388(13) 0.4137(10) 0.29(3) Uiso 0.50 1 d PG . .
H76A H 0.2608 0.2692 0.4289 0.353 Uiso 0.50 1 calc PR . .

loop_
_atom_site_aniso_label
_atom_site_aniso_U_11
_atom_site_aniso_U_22
_atom_site_aniso_U_33
_atom_site_aniso_U_23
_atom_site_aniso_U_13
_atom_site_aniso_U_12
Fe1 0.0376(7) 0.0267(6) 0.0415(7) 0.0015(5) 0.0085(5) 0.0029(5)
Fe2 0.0400(7) 0.0272(6) 0.0361(7) -0.0004(5) 0.0061(5) -0.0020(5)
S1 0.0401(11) 0.0226(10) 0.0382(11) -0.0004(8) 0.0055(9) -0.0002(8)
S2 0.0410(12) 0.0283(11) 0.0412(12) -0.0008(9) 0.0074(9) -0.0017(8)
N11 0.043(4) 0.043(4) 0.051(4) -0.002(3) 0.011(3) 0.006(3)
N12 0.044(4) 0.031(4) 0.047(4) 0.003(3) 0.013(3) 0.011(3)
N13 0.044(4) 0.029(4) 0.055(5) 0.000(3) -0.002(4) 0.006(3)
N14 0.055(4) 0.024(4) 0.054(5) -0.002(3) 0.002(4) 0.000(3)
N15 0.039(4) 0.039(4) 0.049(4) -0.011(3) 0.006(3) -0.001(3)
N16 0.041(4) 0.049(4) 0.041(4) -0.005(4) 0.009(3) 0.000(3)
N21 0.037(4) 0.043(4) 0.036(4) -0.002(3) 0.007(3) -0.006(3)
N22 0.046(4) 0.029(4) 0.039(4) 0.002(3) 0.009(3) -0.001(3)
N23 0.061(4) 0.017(3) 0.047(4) -0.001(3) 0.010(4) 0.000(3)
N24 0.059(4) 0.024(4) 0.049(4) -0.001(3) 0.022(4) 0.005(3)
N25 0.040(4) 0.031(4) 0.044(4) -0.001(3) 0.010(3) -0.001(3)
N26 0.043(4) 0.047(4) 0.045(4) 0.001(4) 0.010(3) -0.003(3)
C1 0.048(6) 0.053(6) 0.060(6) 0.000(5) 0.008(5) 0.002(5)
C2 0.053(7) 0.086(8) 0.100(9) 0.003(7) -0.022(6) -0.002(6)
C3 0.063(7) 0.073(8) 0.115(10) 0.023(7) -0.023(6) 0.016(6)
C4 0.059(7) 0.059(6) 0.099(8) 0.018(6) -0.012(6) 0.002(5)
C5 0.045(6) 0.040(5) 0.057(6) 0.002(4) 0.004(4) 0.017(4)
C6 0.052(6) 0.036(5) 0.063(6) 0.002(4) 0.011(5) 0.012(4)
C7 0.081(8) 0.051(6) 0.107(9) 0.027(6) -0.005(6) 0.025(5)
C8 0.043(5) 0.027(4) 0.047(5) -0.001(4) 0.013(4) -0.004(4)
C9 0.052(6) 0.038(5) 0.052(6) -0.004(4) 0.004(5) -0.006(4)
C10 0.093(8) 0.048(6) 0.108(9) -0.017(6) -0.031(7) -0.007(5)
C11 0.045(5) 0.050(6) 0.040(5) -0.007(4) 0.008(4) -0.005(4)
C12 0.055(6) 0.063(6) 0.046(6) -0.014(5) 0.002(5) -0.015(5)
C13 0.059(6) 0.076(7) 0.056(6) 0.004(6) -0.006(5) -0.010(5)
C14 0.066(7) 0.073(7) 0.065(7) 0.022(6) 0.000(6) 0.006(6)
C15 0.056(6) 0.042(5) 0.054(6) 0.005(4) -0.006(5) 0.002(4)
C16 0.044(5) 0.059(6) 0.055(6) -0.006(5) 0.016(4) 0.000(4)
C17 0.054(6) 0.089(8) 0.058(7) -0.019(6) 0.014(5) 0.005(5)
C18 0.076(7) 0.079(8) 0.062(7) 0.014(6) 0.028(6) -0.015(6)
C19 0.066(6) 0.055(6) 0.058(6) 0.010(5) 0.026(5) -0.012(5)
C20 0.044(5) 0.040(5) 0.043(5) 0.003(4) 0.001(4) -0.009(4)
C21 0.045(5) 0.030(5) 0.050(5) 0.013(4) 0.009(4) 0.000(4)
C22 0.103(8) 0.052(6) 0.085(8) 0.008(5) 0.051(6) -0.016(5)
C23 0.042(5) 0.024(4) 0.043(5) 0.007(4) 0.008(4) 0.002(3)
C24 0.041(5) 0.047(5) 0.047(5) 0.000(4) 0.016(4) -0.001(4)
C25 0.086(7) 0.047(6) 0.080(7) 0.004(5) 0.035(6) 0.013(5)
C26 0.040(5) 0.056(6) 0.050(6) -0.008(5) 0.010(4) 0.005(4)
C27 0.070(7) 0.071(7) 0.064(7) -0.006(5) 0.030(5) -0.005(5)
C28 0.097(9) 0.102(9) 0.065(7) -0.013(7) 0.038(6) -0.024(7)
C29 0.115(9) 0.065(7) 0.069(7) 0.005(6) 0.046(7) -0.026(6)
C30 0.077(7) 0.051(6) 0.065(7) 0.001(5) 0.025(5) -0.010(5)
Fe3 0.0451(7) 0.0275(6) 0.0584(8) 0.0002(5) 0.0160(6) -0.0016(5)
Fe4 0.0496(8) 0.0300(6) 0.0603(8) -0.0056(6) 0.0220(6) -0.0012(5)
S3 0.0492(13) 0.0274(12) 0.0623(14) -0.0041(10) 0.0192(11) -0.0022(9)
S4 0.0442(12) 0.0241(10) 0.0595(14) 0.0007(9) 0.0195(10) -0.0005(9)
N31 0.048(4) 0.045(5) 0.062(5) -0.004(4) 0.021(4) -0.005(3)
N32 0.054(5) 0.036(4) 0.061(5) 0.001(4) 0.016(4) 0.009(3)
N33 0.065(5) 0.030(4) 0.079(6) -0.007(4) 0.016(4) -0.004(4)
N34 0.066(5) 0.031(4) 0.061(5) 0.006(4) 0.006(4) 0.003(3)
N35 0.049(4) 0.032(4) 0.070(5) 0.000(4) 0.021(4) 0.004(3)
N36 0.050(4) 0.044(5) 0.059(5) -0.001(4) 0.016(4) 0.002(3)
N41 0.050(4) 0.047(5) 0.067(5) 0.014(4) 0.024(4) 0.004(4)
N42 0.050(4) 0.026(4) 0.062(5) -0.004(3) 0.014(4) -0.001(3)
N43 0.060(5) 0.025(4) 0.062(5) 0.002(3) 0.024(4) 0.000(3)
N44 0.048(4) 0.027(4) 0.069(5) -0.003(3) 0.021(4) 0.004(3)
N45 0.050(4) 0.030(4) 0.049(4) 0.001(3) 0.020(3) -0.005(3)
N46 0.047(4) 0.035(4) 0.071(5) 0.002(4) 0.013(4) -0.003(3)
C31 0.065(6) 0.058(6) 0.049(6) -0.006(5) 0.019(5) 0.001(5)
C32 0.070(7) 0.077(8) 0.077(8) 0.009(6) 0.042(6) -0.002(6)
C33 0.069(7) 0.095(9) 0.051(7) -0.010(6) 0.019(5) -0.014(6)
C34 0.078(7) 0.070(7) 0.072(8) -0.026(6) 0.038(6) -0.019(6)
C35 0.051(6) 0.049(6) 0.064(7) -0.017(5) 0.022(5) -0.005(4)
C36 0.066(6) 0.042(5) 0.058(6) -0.012(5) 0.012(5) 0.000(4)
C37 0.122(9) 0.037(6) 0.091(8) -0.025(5) 0.010(7) -0.013(5)
C38 0.050(5) 0.024(5) 0.076(7) -0.007(5) 0.013(5) 0.004(4)
C39 0.051(6) 0.040(5) 0.061(6) 0.013(5) 0.009(5) 0.008(4)
C40 0.092(8) 0.048(6) 0.085(8) 0.013(5) 0.024(6) 0.015(5)
C41 0.043(5) 0.056(6) 0.060(6) 0.004(5) 0.021(5) -0.001(4)
C42 0.060(6) 0.062(6) 0.069(7) 0.004(6) 0.024(5) 0.002(5)
C43 0.061(7) 0.101(9) 0.064(7) 0.000(7) 0.012(5) -0.010(6)
C44 0.077(7) 0.068(8) 0.079(9) -0.007(6) 0.024(6) -0.014(6)
C45 0.059(6) 0.053(6) 0.057(7) 0.005(5) 0.015(5) 0.002(4)
C46 0.068(7) 0.053(6) 0.131(10) 0.028(6) 0.049(7) 0.008(5)
C47 0.096(9) 0.090(9) 0.167(13) 0.042(9) 0.073(9) 0.008(7)
C48 0.091(9) 0.106(10) 0.141(12) 0.035(8) 0.080(8) 0.014(8)
C49 0.069(7) 0.062(7) 0.116(9) 0.006(6) 0.045(7) 0.008(5)
C50 0.052(6) 0.052(6) 0.072(7) 0.003(5) 0.020(5) 0.011(5)
C51 0.057(6) 0.039(5) 0.070(6) -0.005(4) 0.030(5) 0.006(4)
C52 0.079(7) 0.052(6) 0.141(10) -0.013(6) 0.057(7) 0.007(5)
C53 0.044(5) 0.028(4) 0.055(6) 0.003(4) 0.015(4) -0.002(4)
C54 0.056(6) 0.040(5) 0.079(7) 0.002(5) 0.021(5) -0.007(4)
C55 0.081(7) 0.031(6) 0.160(11) 0.008(6) 0.053(7) -0.012(5)
C56 0.050(6) 0.051(6) 0.072(7) -0.008(5) 0.012(5) -0.015(5)
C57 0.051(7) 0.098(10) 0.148(12) 0.018(8) 0.043(7) -0.002(7)
C58 0.058(7) 0.058(7) 0.136(10) 0.005(6) 0.043(7) -0.014(5)
C59 0.050(7) 0.068(8) 0.126(10) 0.001(7) 0.033(6) 0.007(5)
C60 0.051(6) 0.048(6) 0.090(8) -0.006(5) 0.018(5) 0.001(5)
Fe5 0.0750(10) 0.0684(10) 0.0649(10) 0.0067(7) 0.0065(8) 0.0072(7)
Cl11 0.185(4) 0.208(5) 0.124(3) -0.035(3) 0.029(3) -0.115(3)
Cl12 0.126(3) 0.194(4) 0.130(3) 0.085(3) -0.022(2) 0.006(3)
Cl13 0.277(5) 0.122(3) 0.113(3) 0.019(2) 0.101(3) 0.088(3)
Cl14 0.087(2) 0.121(3) 0.090(2) 0.0240(18) 0.0302(17) 0.0284(17)
Fe6 0.1351(17) 0.0637(11) 0.1297(16) -0.0300(10) 0.0340(13) -0.0019(10)
Cl5 0.335(7) 0.110(3) 0.137(4) -0.002(3) 0.028(4) 0.070(4)
Cl6 0.142(9) 0.088(6) 0.108(7) -0.017(6) 0.040(6) -0.016(5)
Cl7 0.223(13) 0.074(6) 0.118(8) -0.006(5) 0.071(8) -0.022(7)
Cl8 0.229(12) 0.162(14) 0.257(16) -0.069(13) 0.124(12) 0.049(10)
Cl6' 0.164(13) 0.28(2) 0.33(3) -0.235(19) 0.044(16) -0.070(16)
Cl7' 0.32(2) 0.097(8) 0.322(18) 0.098(10) 0.111(16) -0.035(12)
Cl8' 0.150(7) 0.113(9) 0.214(15) -0.094(9) 0.073(8) -0.015(6)
Fe7 0.1210(18) 0.1046(17) 0.247(3) -0.0223(17) 0.0442(18) -0.0305(13)
Cl1 0.262(6) 0.125(4) 0.195(5) -0.036(3) 0.072(4) -0.035(3)
Cl2 0.169(10) 0.089(6) 0.36(2) -0.071(8) 0.138(11) -0.042(6)
Cl3 0.191(10) 0.153(8) 0.176(9) -0.028(6) 0.003(7) 0.084(7)
Cl4 0.092(6) 0.145(9) 0.60(3) -0.126(12) 0.056(10) -0.008(6)
Cl2' 0.24(2) 0.48(3) 0.128(10) -0.075(15) 0.069(11) -0.21(2)
Cl3' 0.309(19) 0.183(12) 0.45(2) 0.076(13) 0.189(17) -0.099(13)
Cl4' 0.170(8) 0.135(7) 0.203(10) -0.030(6) 0.102(7) -0.030(6)
O1W 0.093(7) 0.042(5) 0.129(9) 0.000 0.031(6) 0.000
O2W 0.107(8) 0.038(5) 0.126(9) 0.000 0.002(7) 0.000

loop_
_atom_type_symbol
_atom_type_description
_atom_type_scat_dispersion_real
_atom_type_scat_dispersion_imag
_atom_type_scat_source
C C 0.0033 0.0016 'International Tables Vol C Tables 4.2.6.8 and 6.1.1.4'
H H 0.0000 0.0000 'International Tables Vol C Tables 4.2.6.8 and 6.1.1.4'
N N 0.0061 0.0033 'International Tables Vol C Tables 4.2.6.8 and 6.1.1.4'
O O 0.0106 0.0060 'International Tables Vol C Tables 4.2.6.8 and 6.1.1.4'
S S 0.1246 0.1234 'International Tables Vol C Tables 4.2.6.8 and 6.1.1.4'
Fe Fe 0.3463 0.8444 'International Tables Vol C Tables 4.2.6.8 and 6.1.1.4'
Cl Cl 0.1484 0.1585 'International Tables Vol C Tables 4.2.6.8 and 6.1.1.4'

loop_
_geom_angle_atom_site_label_1
_geom_angle_atom_site_label_2
_geom_angle_atom_site_label_3
_geom_angle
_geom_angle_site_symmetry_1
_geom_angle_site_symmetry_3
_geom_angle_publ_flag
N25 Fe1 N12 176.5(3) 2 . ?
N25 Fe1 N26 80.4(3) 2 2 ?
N12 Fe1 N26 96.9(3) . 2 ?
N25 Fe1 N11 102.3(3) 2 . ?
N12 Fe1 N11 79.7(3) . . ?
N26 Fe1 N11 87.2(3) 2 . ?
N25 Fe1 S1 94.46(18) 2 . ?
N12 Fe1 S1 83.8(2) . . ?
N26 Fe1 S1 98.87(19) 2 . ?
N11 Fe1 S1 163.0(2) . . ?
N25 Fe1 S2 82.11(19) 2 2 ?
N12 Fe1 S2 101.03(19) . 2 ?
N26 Fe1 S2 157.9(2) 2 2 ?
N11 Fe1 S2 83.54(19) . 2 ?
S1 Fe1 S2 95.76(8) . 2 ?
N22 Fe2 N15 176.8(3) . . ?
N22 Fe2 N21 79.9(3) . . ?
N15 Fe2 N21 102.5(3) . . ?
N22 Fe2 N16 97.3(3) . . ?
N15 Fe2 N16 80.8(3) . . ?
N21 Fe2 N16 85.4(2) . . ?
N22 Fe2 S1 98.44(18) . . ?
N15 Fe2 S1 83.6(2) . . ?
N21 Fe2 S1 95.58(18) . . ?
N16 Fe2 S1 164.2(2) . . ?
N22 Fe2 S2 83.69(19) . . ?
N15 Fe2 S2 93.60(18) . . ?
N21 Fe2 S2 160.6(2) . . ?
N16 Fe2 S2 86.48(18) . . ?
S1 Fe2 S2 97.02(8) . . ?
C8 S1 Fe1 96.8(3) . . ?
C8 S1 Fe2 98.6(3) . . ?
Fe1 S1 Fe2 147.83(10) . . ?
C23 S2 Fe2 96.4(3) . . ?
C23 S2 Fe1 92.7(3) . 2 ?
Fe2 S2 Fe1 133.65(9) . 2 ?
C1 N11 C5 119.8(7) . . ?
C1 N11 Fe1 125.7(6) . . ?
C5 N11 Fe1 114.5(5) . . ?
C6 N12 N13 117.8(6) . . ?
C6 N12 Fe1 118.1(5) . . ?
N13 N12 Fe1 124.0(5) . . ?
C8 N13 N12 111.9(6) . . ?
C8 N14 N15 112.1(6) . . ?
C9 N15 N14 117.1(6) . . ?
C9 N15 Fe2 117.4(5) . . ?
N14 N15 Fe2 125.5(5) . . ?
C15 N16 C11 118.1(7) . . ?
C15 N16 Fe2 128.4(6) . . ?
C11 N16 Fe2 113.5(5) . . ?
C20 N21 C16 118.4(7) . . ?
C20 N21 Fe2 115.0(5) . . ?
C16 N21 Fe2 126.4(5) . . ?
C21 N22 N23 119.9(6) . . ?
C21 N22 Fe2 118.1(5) . . ?
N23 N22 Fe2 122.1(4) . . ?
C23 N23 N22 115.8(6) . . ?
C23 N24 N25 110.7(6) . . ?
C24 N25 N24 117.5(6) . . ?
C24 N25 Fe1 119.2(5) . 2 ?
N24 N25 Fe1 122.8(4) . 2 ?
C30 N26 C26 119.8(7) . . ?
C30 N26 Fe1 126.8(6) . 2 ?
C26 N26 Fe1 112.8(5) . 2 ?
N11 C1 C2 121.6(9) . . ?
C1 C2 C3 117.7(9) . . ?
C4 C3 C2 121.6(9) . . ?
C3 C4 C5 119.2(9) . . ?
N11 C5 C4 120.1(8) . . ?
N11 C5 C6 114.6(7) . . ?
C4 C5 C6 125.3(8) . . ?
N12 C6 C5 112.6(7) . . ?
N12 C6 C7 121.3(8) . . ?
C5 C6 C7 125.9(8) . . ?
N14 C8 N13 121.6(7) . . ?
N14 C8 S1 119.8(6) . . ?
N13 C8 S1 118.6(6) . . ?
N15 C9 C11 113.7(7) . . ?
N15 C9 C10 122.8(8) . . ?
C11 C9 C10 123.5(8) . . ?
N16 C11 C12 120.6(8) . . ?
N16 C11 C9 114.5(7) . . ?
C12 C11 C9 124.7(8) . . ?
C13 C12 C11 120.7(8) . . ?
C12 C13 C14 118.1(9) . . ?
C15 C14 C13 120.4(9) . . ?
N16 C15 C14 122.1(8) . . ?
N21 C16 C17 122.6(8) . . ?
C18 C17 C16 118.2(9) . . ?
C19 C18 C17 120.1(8) . . ?
C18 C19 C20 119.1(8) . . ?
N21 C20 C19 121.5(7) . . ?
N21 C20 C21 113.2(7) . . ?
C19 C20 C21 125.3(7) . . ?
N22 C21 C20 113.4(7) . . ?
N22 C21 C22 122.5(7) . . ?
C20 C21 C22 124.0(7) . . ?
N24 C23 N23 120.3(7) . . ?
N24 C23 S2 122.2(6) . . ?
N23 C23 S2 117.5(6) . . ?
N25 C24 C26 112.7(7) . . ?
N25 C24 C25 125.7(7) . . ?
C26 C24 C25 121.6(7) . . ?
N26 C26 C27 120.1(8) . . ?
N26 C26 C24 114.2(7) . . ?
C27 C26 C24 125.7(8) . . ?
C26 C27 C28 118.7(9) . . ?
C29 C28 C27 120.4(9) . . ?
C28 C29 C30 118.9(9) . . ?
N26 C30 C29 122.0(9) . . ?
N45 Fe3 N35 175.5(3) . . ?
N45 Fe3 N36 95.6(3) . . ?
N35 Fe3 N36 80.2(3) . . ?
N45 Fe3 N46 80.7(3) . . ?
N35 Fe3 N46 100.8(3) . . ?
N36 Fe3 N46 87.1(3) . . ?
N45 Fe3 S4 83.31(19) . . ?
N35 Fe3 S4 95.6(2) . . ?
N36 Fe3 S4 99.52(19) . . ?
N46 Fe3 S4 163.2(2) . . ?
N45 Fe3 S3 102.46(19) . . ?
N35 Fe3 S3 82.0(2) . . ?
N36 Fe3 S3 157.8(2) . . ?
N46 Fe3 S3 83.3(2) . . ?
S4 Fe3 S3 95.32(9) . . ?
N42 Fe4 N32 176.2(3) 2_556 . ?
N42 Fe4 N31 102.3(3) 2_556 . ?
N32 Fe4 N31 80.3(3) . . ?
N42 Fe4 N41 80.3(3) 2_556 2_556 ?
N32 Fe4 N41 97.1(3) . 2_556 ?
N31 Fe4 N41 87.2(3) . 2_556 ?
N42 Fe4 S4 84.3(2) 2_556 2_556 ?
N32 Fe4 S4 98.35(19) . 2_556 ?
N31 Fe4 S4 93.30(19) . 2_556 ?
N41 Fe4 S4 164.4(2) 2_556 2_556 ?
N42 Fe4 S3 92.9(2) 2_556 . ?
N32 Fe4 S3 84.1(2) . . ?
N31 Fe4 S3 162.3(2) . . ?
N41 Fe4 S3 86.3(2) 2_556 . ?
S4 Fe4 S3 97.34(9) 2_556 . ?
C38 S3 Fe4 96.3(3) . . ?
C38 S3 Fe3 93.7(3) . . ?
Fe4 S3 Fe3 134.51(10) . . ?
C53 S4 Fe3 97.6(3) . . ?
C53 S4 Fe4 98.3(3) . 2_556 ?
Fe3 S4 Fe4 148.12(11) . 2_556 ?
C31 N31 C35 120.3(8) . . ?
C31 N31 Fe4 125.9(6) . . ?
C35 N31 Fe4 113.8(6) . . ?
C36 N32 N33 119.3(7) . . ?
C36 N32 Fe4 118.4(6) . . ?
N33 N32 Fe4 122.3(6) . . ?
N32 N33 C38 116.3(7) . . ?
C38 N34 N35 111.8(7) . . ?
C39 N35 N34 118.6(7) . . ?
C39 N35 Fe3 118.8(6) . . ?
N34 N35 Fe3 122.3(6) . . ?
C45 N36 C41 117.0(8) . . ?
C45 N36 Fe3 129.3(6) . . ?
C41 N36 Fe3 113.4(6) . . ?
C46 N41 C50 119.0(7) . . ?
C46 N41 Fe4 128.4(6) . 2_556 ?
C50 N41 Fe4 112.6(5) . 2_556 ?
C51 N42 N43 118.0(6) . . ?
C51 N42 Fe4 117.8(5) . 2_556 ?
N43 N42 Fe4 124.2(5) . 2_556 ?
C53 N43 N42 112.5(6) . . ?
C53 N44 N45 111.7(6) . . ?
C54 N45 N44 116.4(6) . . ?
C54 N45 Fe3 118.8(5) . . ?
N44 N45 Fe3 124.4(4) . . ?
C60 N46 C56 118.8(7) . . ?
C60 N46 Fe3 126.8(6) . . ?
C56 N46 Fe3 114.1(5) . . ?
N31 C31 C32 121.5(9) . . ?
C33 C32 C31 121.1(10) . . ?
C32 C33 C34 117.1(9) . . ?
C35 C34 C33 120.4(9) . . ?
N31 C35 C34 119.6(9) . . ?
N31 C35 C36 114.9(8) . . ?
C34 C35 C36 125.5(9) . . ?
N32 C36 C35 112.3(8) . . ?
N32 C36 C37 123.1(8) . . ?
C35 C36 C37 124.6(8) . . ?
N34 C38 N33 122.0(8) . . ?
N34 C38 S3 120.8(7) . . ?
N33 C38 S3 117.2(7) . . ?
N35 C39 C41 112.3(7) . . ?
N35 C39 C40 124.4(8) . . ?
C41 C39 C40 123.3(9) . . ?
N36 C41 C42 121.2(8) . . ?
N36 C41 C39 114.7(8) . . ?
C42 C41 C39 124.1(9) . . ?
C41 C42 C43 119.4(9) . . ?
C44 C43 C42 119.9(10) . . ?
C45 C44 C43 117.5(10) . . ?
N36 C45 C44 125.0(9) . . ?
N41 C46 C47 123.3(9) . . ?
C46 C47 C48 117.8(10) . . ?
C49 C48 C47 118.7(10) . . ?
C48 C49 C50 121.8(9) . . ?
N41 C50 C49 119.3(8) . . ?
N41 C50 C51 114.9(7) . . ?
C49 C50 C51 125.7(8) . . ?
N42 C51 C50 114.2(7) . . ?
N42 C51 C52 123.5(7) . . ?
C50 C51 C52 122.3(7) . . ?
N43 C53 N44 120.7(7) . . ?
N43 C53 S4 120.3(6) . . ?
N44 C53 S4 119.0(6) . . ?
N45 C54 C55 123.5(8) . . ?
N45 C54 C56 111.8(7) . . ?
C55 C54 C56 124.7(7) . . ?
N46 C56 C58 121.2(8) . . ?
N46 C56 C54 114.4(7) . . ?
C58 C56 C54 124.3(8) . . ?
C59 C57 C58 120.7(9) . . ?
C57 C58 C56 118.3(9) . . ?
C57 C59 C60 119.7(9) . . ?
N46 C60 C59 121.2(8) . . ?
Cl11 Fe5 Cl12 108.38(19) . . ?
Cl11 Fe5 Cl13 109.2(2) . . ?
Cl12 Fe5 Cl13 109.01(19) . . ?
Cl11 Fe5 Cl14 106.96(16) . . ?
Cl12 Fe5 Cl14 112.17(15) . . ?
Cl13 Fe5 Cl14 111.07(14) . . ?
Cl7' Fe6 Cl8 79.8(6) . . ?
Cl7' Fe6 Cl6' 103.6(12) . . ?
Cl8 Fe6 Cl6' 110.9(9) . . ?
Cl7' Fe6 Cl6 116.1(6) . . ?
Cl8 Fe6 Cl6 119.9(7) . . ?
Cl6' Fe6 Cl6 15.3(11) . . ?
Cl7' Fe6 Cl5 118.0(9) . . ?
Cl8 Fe6 Cl5 122.2(6) . . ?
Cl6' Fe6 Cl5 115.9(10) . . ?
Cl6 Fe6 Cl5 101.2(4) . . ?
Cl7' Fe6 Cl8' 112.6(6) . . ?
Cl8 Fe6 Cl8' 33.9(4) . . ?
Cl6' Fe6 Cl8' 109.0(7) . . ?
Cl6 Fe6 Cl8' 109.2(5) . . ?
Cl5 Fe6 Cl8' 97.7(5) . . ?
Cl7' Fe6 Cl7 26.0(7) . . ?
Cl8 Fe6 Cl7 101.0(7) . . ?
Cl6' Fe6 Cl7 109.4(9) . . ?
Cl6 Fe6 Cl7 116.5(5) . . ?
Cl5 Fe6 Cl7 93.8(5) . . ?
Cl8' Fe6 Cl7 129.5(4) . . ?
Cl3' Fe7 Cl2' 131.1(8) . . ?
Cl3' Fe7 Cl2 131.4(7) . . ?
Cl2' Fe7 Cl2 19.3(9) . . ?
Cl3' Fe7 Cl3 61.3(6) . . ?
Cl2' Fe7 Cl3 86.6(8) . . ?
Cl2 Fe7 Cl3 102.4(6) . . ?
Cl3' Fe7 Cl1 108.7(6) . . ?
Cl2' Fe7 Cl1 111.2(5) . . ?
Cl2 Fe7 Cl1 119.1(5) . . ?
Cl3 Fe7 Cl1 97.2(3) . . ?
Cl3' Fe7 Cl4 45.7(5) . . ?
Cl2' Fe7 Cl4 116.3(7) . . ?
Cl2 Fe7 Cl4 102.4(5) . . ?
Cl3 Fe7 Cl4 99.8(5) . . ?
Cl1 Fe7 Cl4 130.2(4) . . ?
Cl3' Fe7 Cl4' 103.2(6) . . ?
Cl2' Fe7 Cl4' 103.4(8) . . ?
Cl2 Fe7 Cl4' 85.5(5) . . ?
Cl3 Fe7 Cl4' 164.2(4) . . ?
Cl1 Fe7 Cl4' 90.7(3) . . ?
Cl4 Fe7 Cl4' 64.9(4) . . ?
C65 C66 C61 120.0 . . ?
C66 C65 C64 120.0 . . ?
C63 C64 C65 120.0 . . ?
C64 C63 C62 120.0 . . ?
C61 C62 C63 120.0 . . ?
C62 C61 C66 120.0 . . ?
C65' C66' C61' 120.0 . . ?
C66' C65' C64' 120.0 . . ?
C63' C64' C65' 120.0 . . ?
C62' C63' C64' 120.0 . . ?
C63' C62' C61' 120.0 . . ?
C62' C61' C66' 120.0 . . ?
C72 C71 C76 120.0 . . ?
C71 C72 C73 120.0 . . ?
C74 C73 C72 120.0 . . ?
C75 C74 C73 120.0 . . ?
C74 C75 C76 120.0 . . ?
C75 C76 C71 120.0 . . ?

loop_
_geom_bond_atom_site_label_1
_geom_bond_atom_site_label_2
_geom_bond_distance
_geom_bond_site_symmetry_2
_geom_bond_publ_flag
Fe1 N25 1.915(6) 2 ?
Fe1 N12 1.930(6) . ?
Fe1 N26 1.969(6) 2 ?
Fe1 N11 1.976(6) . ?
Fe1 S1 2.159(2) . ?
Fe1 S2 2.264(2) 2 ?
Fe2 N22 1.929(6) . ?
Fe2 N15 1.943(6) . ?
Fe2 N21 1.955(6) . ?
Fe2 N16 1.985(6) . ?
Fe2 S1 2.162(2) . ?
Fe2 S2 2.240(2) . ?
S1 C8 1.800(7) . ?
S2 C23 1.768(7) . ?
S2 Fe1 2.264(2) 2 ?
N11 C1 1.346(10) . ?
N11 C5 1.347(9) . ?
N12 C6 1.326(9) . ?
N12 N13 1.376(8) . ?
N13 C8 1.320(9) . ?
N14 C8 1.311(9) . ?
N14 N15 1.368(8) . ?
N15 C9 1.310(9) . ?
N16 C15 1.327(9) . ?
N16 C11 1.360(9) . ?
N21 C20 1.343(9) . ?
N21 C16 1.343(9) . ?
N22 C21 1.291(9) . ?
N22 N23 1.366(8) . ?
N23 C23 1.338(8) . ?
N24 C23 1.300(9) . ?
N24 N25 1.391(8) . ?
N25 C24 1.285(9) . ?
N25 Fe1 1.915(6) 2 ?
N26 C30 1.345(10) . ?
N26 C26 1.368(9) . ?
N26 Fe1 1.969(6) 2 ?
C1 C2 1.350(12) . ?
C2 C3 1.393(13) . ?
C3 C4 1.317(12) . ?
C4 C5 1.384(11) . ?
C5 C6 1.432(11) . ?
C6 C7 1.470(11) . ?
C9 C11 1.455(11) . ?
C9 C10 1.484(11) . ?
C11 C12 1.385(11) . ?
C12 C13 1.341(12) . ?
C13 C14 1.366(12) . ?
C14 C15 1.364(11) . ?
C16 C17 1.386(12) . ?
C17 C18 1.370(12) . ?
C18 C19 1.364(12) . ?
C19 C20 1.392(10) . ?
C20 C21 1.451(10) . ?
C21 C22 1.500(10) . ?
C24 C26 1.446(11) . ?
C24 C25 1.497(10) . ?
C26 C27 1.376(11) . ?
C27 C28 1.407(13) . ?
C28 C29 1.352(13) . ?
C29 C30 1.371(12) . ?
Fe3 N45 1.931(6) . ?
Fe3 N35 1.931(6) . ?
Fe3 N36 1.940(7) . ?
Fe3 N46 1.975(6) . ?
Fe3 S4 2.161(2) . ?
Fe3 S3 2.260(2) . ?
Fe4 N42 1.934(6) 2_556 ?
Fe4 N32 1.939(7) . ?
Fe4 N31 1.953(7) . ?
Fe4 N41 1.988(6) 2_556 ?
Fe4 S4 2.165(2) 2_556 ?
Fe4 S3 2.234(3) . ?
S3 C38 1.785(8) . ?
S4 C53 1.783(7) . ?
S4 Fe4 2.165(2) 2_556 ?
N31 C31 1.327(10) . ?
N31 C35 1.373(10) . ?
N32 C36 1.311(10) . ?
N32 N33 1.345(9) . ?
N33 C38 1.345(10) . ?
N34 C38 1.298(10) . ?
N34 N35 1.405(9) . ?
N35 C39 1.293(10) . ?
N36 C45 1.348(10) . ?
N36 C41 1.376(10) . ?
N41 C46 1.319(10) . ?
N41 C50 1.358(10) . ?
N41 Fe4 1.988(6) 2_556 ?
N42 C51 1.286(9) . ?
N42 N43 1.381(8) . ?
N42 Fe4 1.934(6) 2_556 ?
N43 C53 1.312(9) . ?
N44 C53 1.324(9) . ?
N44 N45 1.372(8) . ?
N45 C54 1.307(9) . ?
N46 C60 1.330(10) . ?
N46 C56 1.345(10) . ?
C31 C32 1.379(13) . ?
C32 C33 1.378(12) . ?
C33 C34 1.406(13) . ?
C34 C35 1.396(12) . ?
C35 C36 1.435(12) . ?
C36 C37 1.461(11) . ?
C39 C41 1.426(12) . ?
C39 C40 1.499(11) . ?
C41 C42 1.385(12) . ?
C42 C43 1.388(12) . ?
C43 C44 1.384(13) . ?
C44 C45 1.365(12) . ?
C46 C47 1.374(13) . ?
C47 C48 1.384(14) . ?
C48 C49 1.344(13) . ?
C49 C50 1.374(11) . ?
C50 C51 1.429(11) . ?
C51 C52 1.509(11) . ?
C54 C55 1.475(11) . ?
C54 C56 1.487(11) . ?
C56 C58 1.397(11) . ?
C57 C59 1.333(13) . ?
C57 C58 1.352(13) . ?
C59 C60 1.386(12) . ?
Fe5 Cl11 2.150(4) . ?
Fe5 Cl12 2.152(4) . ?
Fe5 Cl13 2.162(4) . ?
Fe5 Cl14 2.172(3) . ?
Fe6 Cl7' 1.983(13) . ?
Fe6 Cl8 2.083(11) . ?
Fe6 Cl6' 2.139(19) . ?
Fe6 Cl6 2.151(17) . ?
Fe6 Cl5 2.168(5) . ?
Fe6 Cl8' 2.279(13) . ?
Fe6 Cl7 2.321(13) . ?
Fe7 Cl3' 1.937(9) . ?
Fe7 Cl2' 2.062(16) . ?
Fe7 Cl2 2.165(14) . ?
Fe7 Cl3 2.247(8) . ?
Fe7 Cl1 2.256(6) . ?
Fe7 Cl4 2.281(11) . ?
Fe7 Cl4' 2.313(11) . ?
C66 C65 1.3900 . ?
C66 C61 1.3900 . ?
C65 C64 1.3900 . ?
C64 C63 1.3900 . ?
C63 C62 1.3900 . ?
C62 C61 1.3900 . ?
C66' C65' 1.3900 . ?
C66' C61' 1.3900 . ?
C65' C64' 1.3900 . ?
C64' C63' 1.3900 . ?
C63' C62' 1.3900 . ?
C62' C61' 1.3900 . ?
C71 C72 1.3900 . ?
C71 C76 1.3900 . ?
C72 C73 1.3900 . ?
C73 C74 1.3900 . ?
C74 C75 1.3900 . ?
C75 C76 1.3900 . ?
